data_4513758
loop_
_publ_author_name
'Yu, Liu-Zhu'
'Xu, Qin'
'Tang, Xiang-Yiang'
'Shi, Min'

_publ_section_title
;
 Iron- or Copper-Catalyzed Trifluoromethylation of Acrylamide-Tethered
 Alkylidenecyclopropanes: Facile Synthesis of CF3-Containing Polycyclic
 Benzazepine Derivatives
;
_journal_issue 2
_journal_name_full 'ACS Catalysis'
_journal_page_first 526
_journal_paper_doi 10.1021/acscatal.5b02400
_journal_volume 6
_journal_year 2016
_chemical_formula_sum 'C22 H20 F3 N O'
_chemical_formula_weight 371.39
_chemical_name_systematic
; 
 ? 
;
_space_group_crystal_system orthorhombic
_space_group_IT_number 61
_space_group_name_Hall '-P 2ac 2ab'
_space_group_name_H-M_alt 'P b c a'
_symmetry_space_group_name_Hall '-P 2ac 2ab'
_symmetry_space_group_name_H-M 'P b c a'
_atom_sites_solution_hydrogens geom
_audit_creation_method SHELXL-2013
_cell_angle_alpha 90
_cell_angle_beta 90
_cell_angle_gamma 90
_cell_formula_units_Z 8
_cell_length_a 19.0615(17)
_cell_length_b 9.3250(8)
_cell_length_c 20.7194(18)
_cell_measurement_reflns_used 4037
_cell_measurement_temperature 293(2)
_cell_measurement_theta_max 45.185
_cell_measurement_theta_min 5.246
_cell_volume 3682.8(6)
_computing_cell_refinement 'Bruker SMART'
_computing_data_collection 'Bruker SMART'
_computing_data_reduction 'Bruker SHELXTL'
_computing_molecular_graphics 'Bruker SHELXTL'
_computing_publication_material 'Bruker SHELXTL'
_computing_structure_refinement 'SHELXL-2013 (Sheldrick, 2013)'
_computing_structure_solution 'Bruker SHELXTL'
_diffrn_ambient_temperature 293(2)
_diffrn_measured_fraction_theta_full 1.000
_diffrn_measured_fraction_theta_max 1.000
_diffrn_measurement_device_type 'CCD area detector'
_diffrn_measurement_method 'phi and omega scans'
_diffrn_radiation_type MoK\a
_diffrn_radiation_wavelength 0.71073
_diffrn_reflns_av_R_equivalents 0.0398
_diffrn_reflns_av_unetI/netI 0.0286
_diffrn_reflns_laue_measured_fraction_full 1.000
_diffrn_reflns_laue_measured_fraction_max 1.000
_diffrn_reflns_limit_h_max 10
_diffrn_reflns_limit_h_min -23
_diffrn_reflns_limit_k_max 11
_diffrn_reflns_limit_k_min -10
_diffrn_reflns_limit_l_max 25
_diffrn_reflns_limit_l_min -25
_diffrn_reflns_number 20929
_diffrn_reflns_point_group_measured_fraction_full 1.000
_diffrn_reflns_point_group_measured_fraction_max 1.000
_diffrn_reflns_theta_full 25.242
_diffrn_reflns_theta_max 26.000
_diffrn_reflns_theta_min 1.966
_exptl_absorpt_coefficient_mu 0.103
_exptl_absorpt_correction_T_max 0.7457
_exptl_absorpt_correction_T_min 0.6585
_exptl_absorpt_correction_type multi-scan
_exptl_absorpt_process_details sadabs
_exptl_crystal_colour colorless
_exptl_crystal_density_diffrn 1.340
_exptl_crystal_description prismatic
_exptl_crystal_F_000 1552
_exptl_crystal_size_max 0.211
_exptl_crystal_size_mid 0.154
_exptl_crystal_size_min 0.112
_refine_diff_density_max 0.217
_refine_diff_density_min -0.201
_refine_diff_density_rms 0.035
_refine_ls_extinction_method none
_refine_ls_goodness_of_fit_ref 1.039
_refine_ls_hydrogen_treatment constr
_refine_ls_matrix_type full
_refine_ls_number_parameters 273
_refine_ls_number_reflns 3622
_refine_ls_number_restraints 36
_refine_ls_restrained_S_all 1.119
_refine_ls_R_factor_all 0.0611
_refine_ls_R_factor_gt 0.0458
_refine_ls_shift/su_max 0.000
_refine_ls_shift/su_mean 0.000
_refine_ls_structure_factor_coef Fsqd
_refine_ls_weighting_details 'w=1/[\s^2^(Fo^2^)+(0.0684P)^2^+0.6386P] where P=(Fo^2^+2Fc^2^)/3'
_refine_ls_weighting_scheme calc
_refine_ls_wR_factor_gt 0.1210
_refine_ls_wR_factor_ref 0.1314
_reflns_Friedel_coverage 0.000
_reflns_number_gt 2728
_reflns_number_total 3622
_reflns_threshold_expression 'I > 2\s(I)'
_cod_data_source_file cs5b02400_si_001.cif
_cod_data_source_block cd214466
_cod_depositor_comments 'Adding full bibliography for 4513758.cif.'
_cod_database_code 4513758
_shelx_space_group_comment
; 
The symmetry employed for this shelxl refinement is uniquely defined 
by the following loop, which should always be used as a source of 
symmetry information in preference to the above space-group names. 
They are only intended as comments. 
;
_shelxl_version_number 2013-4

loop_
_space_group_symop_operation_xyz
'x, y, z'
'-x+1/2, -y, z+1/2'
'-x, y+1/2, -z+1/2'
'x+1/2, -y+1/2, -z'
'-x, -y, -z'
'x-1/2, y, -z-1/2'
'x, -y-1/2, z-1/2'
'-x-1/2, y-1/2, z'

loop_
_atom_site_label
_atom_site_type_symbol
_atom_site_fract_x
_atom_site_fract_y
_atom_site_fract_z
_atom_site_U_iso_or_equiv
_atom_site_adp_type
_atom_site_occupancy
_atom_site_site_symmetry_order
_atom_site_calc_flag
_atom_site_refinement_flags_posn
_atom_site_refinement_flags_adp
_atom_site_refinement_flags_occupancy
_atom_site_disorder_assembly
_atom_site_disorder_group
N1 N 0.06702(8) 0.20515(14) 0.10585(7) 0.0461(3) Uani 1 1 d . . . . .
O1 O 0.16227(8) 0.18058(15) 0.04441(7) 0.0676(4) Uani 1 1 d . . . . .
C1 C 0.04152(8) 0.38356(17) 0.18910(7) 0.0394(4) Uani 1 1 d . . . . .
C2 C -0.00954(9) 0.4591(2) 0.22383(9) 0.0539(5) Uani 1 1 d . . . . .
H2 H 0.0047 0.5277 0.2536 0.065 Uiso 1 1 calc R U . . .
C3 C -0.07968(10) 0.4348(3) 0.21520(11) 0.0713(6) Uani 1 1 d . . . . .
H3 H -0.1125 0.4867 0.2388 0.086 Uiso 1 1 calc R U . . .
C4 C -0.10138(10) 0.3326(3) 0.17126(11) 0.0710(6) Uani 1 1 d . . . . .
H4 H -0.1490 0.3146 0.1656 0.085 Uiso 1 1 calc R U . . .
C5 C -0.05301(10) 0.2579(2) 0.13600(9) 0.0573(5) Uani 1 1 d . . . . .
H5 H -0.0680 0.1895 0.1064 0.069 Uiso 1 1 calc R U . . .
C6 C 0.01867(8) 0.28301(16) 0.14401(7) 0.0416(4) Uani 1 1 d . . . . .
C7 C 0.12447(9) 0.25988(17) 0.07519(7) 0.0435(4) Uani 1 1 d . . . . .
C8 C 0.14153(8) 0.42197(17) 0.08013(7) 0.0410(4) Uani 1 1 d . . . . .
C9 C 0.16077(8) 0.44926(16) 0.15123(7) 0.0386(4) Uani 1 1 d . . . . .
C10 C 0.11611(8) 0.41927(16) 0.19986(7) 0.0373(4) Uani 1 1 d . . . . .
C11 C 0.14025(8) 0.42739(17) 0.26787(7) 0.0418(4) Uani 1 1 d . . . . .
C12 C 0.10851(10) 0.34807(19) 0.31677(8) 0.0512(4) Uani 1 1 d . . . . .
H12 H 0.0703 0.2898 0.3071 0.061 Uiso 1 1 calc R U . . .
C13 C 0.13311(11) 0.3549(2) 0.37948(9) 0.0658(6) Uani 1 1 d . . . . .
H13 H 0.1114 0.3016 0.4117 0.079 Uiso 1 1 calc R U . . .
C14 C 0.18932(12) 0.4401(3) 0.39411(10) 0.0752(6) Uani 1 1 d . . . . .
H14 H 0.2056 0.4451 0.4364 0.090 Uiso 1 1 calc R U . . .
C15 C 0.22179(11) 0.5183(2) 0.34644(10) 0.0671(6) Uani 1 1 d . . . . .
H15 H 0.2599 0.5760 0.3568 0.081 Uiso 1 1 calc R U . . .
C16 C 0.19841(9) 0.51229(19) 0.28288(8) 0.0494(4) Uani 1 1 d . . . . .
C17 C 0.23094(10) 0.5934(2) 0.22883(9) 0.0585(5) Uani 1 1 d . . . . .
H17A H 0.2784 0.6206 0.2406 0.070 Uiso 1 1 calc R U . . .
H17B H 0.2044 0.6805 0.2212 0.070 Uiso 1 1 calc R U . . .
C18 C 0.23282(9) 0.5053(2) 0.16791(8) 0.0520(4) Uani 1 1 d . . . . .
H18A H 0.2648 0.4254 0.1736 0.062 Uiso 1 1 calc R U . . .
H18B H 0.2502 0.5638 0.1326 0.062 Uiso 1 1 calc R U . . .
C19 C 0.05383(13) 0.0514(2) 0.09520(11) 0.0714(6) Uani 1 1 d . . . . .
H19A H 0.0355 0.0374 0.0525 0.107 Uiso 1 1 calc R U . . .
H19B H 0.0204 0.0175 0.1263 0.107 Uiso 1 1 calc R U . . .
H19C H 0.0969 -0.0008 0.0998 0.107 Uiso 1 1 calc R U . . .
C20 C 0.20398(10) 0.4471(2) 0.03460(9) 0.0614(5) Uani 1 1 d . . . . .
H20A H 0.2165 0.5468 0.0351 0.092 Uiso 1 1 calc R U . . .
H20B H 0.1912 0.4194 -0.0085 0.092 Uiso 1 1 calc R U . . .
H20C H 0.2432 0.3908 0.0487 0.092 Uiso 1 1 calc R U . . .
C21 C 0.07863(9) 0.51066(17) 0.05460(8) 0.0446(4) Uani 1 1 d . . . . .
H21A H 0.0731 0.4892 0.0091 0.054 Uiso 1 1 calc R U . . .
H21B H 0.0367 0.4768 0.0763 0.054 Uiso 1 1 calc R U . . .
C22 C 0.08126(13) 0.6682(2) 0.06167(12) 0.0720(6) Uani 1 1 d D . . . .
F1 F 0.0274(4) 0.7308(9) 0.0323(2) 0.0827(13) Uani 0.7 1 d D U P A 1
F2 F 0.0680(2) 0.7040(3) 0.12672(13) 0.0997(10) Uani 0.6 1 d D U P A 1
F3 F 0.1339(2) 0.7364(4) 0.0463(3) 0.1181(15) Uani 0.6 1 d D U P A 1
F1' F 0.0225(9) 0.734(2) 0.0523(6) 0.085(3) Uani 0.3 1 d D U P A 2
F2' F 0.1199(3) 0.7220(4) 0.1046(3) 0.0974(15) Uani 0.4 1 d D U P A 2
F3' F 0.1305(4) 0.7124(7) 0.0062(3) 0.111(2) Uani 0.4 1 d D U P A 2

loop_
_atom_site_aniso_label
_atom_site_aniso_U_11
_atom_site_aniso_U_22
_atom_site_aniso_U_33
_atom_site_aniso_U_23
_atom_site_aniso_U_13
_atom_site_aniso_U_12
N1 0.0580(9) 0.0343(7) 0.0461(7) -0.0036(6) 0.0008(7) -0.0040(6)
O1 0.0756(9) 0.0596(8) 0.0677(8) -0.0157(7) 0.0138(7) 0.0179(7)
C1 0.0370(8) 0.0442(9) 0.0369(8) 0.0021(6) 0.0008(7) -0.0027(7)
C2 0.0433(9) 0.0663(12) 0.0520(10) -0.0072(8) 0.0050(8) 0.0017(9)
C3 0.0424(11) 0.0933(16) 0.0782(14) -0.0042(12) 0.0136(10) 0.0061(10)
C4 0.0368(10) 0.0880(16) 0.0881(15) 0.0051(12) -0.0009(10) -0.0114(10)
C5 0.0514(11) 0.0590(11) 0.0614(11) 0.0039(9) -0.0095(9) -0.0178(9)
C6 0.0436(9) 0.0401(9) 0.0410(8) 0.0035(7) -0.0001(7) -0.0058(7)
C7 0.0490(9) 0.0450(9) 0.0364(8) -0.0040(7) -0.0032(7) 0.0085(7)
C8 0.0401(8) 0.0447(9) 0.0383(8) -0.0001(7) 0.0043(7) -0.0015(7)
C9 0.0355(8) 0.0377(8) 0.0425(8) 0.0014(6) -0.0002(7) 0.0006(6)
C10 0.0365(8) 0.0362(8) 0.0393(8) -0.0031(6) -0.0019(7) 0.0011(6)
C11 0.0402(9) 0.0437(9) 0.0416(8) -0.0043(7) -0.0034(7) 0.0058(7)
C12 0.0538(10) 0.0565(10) 0.0435(9) 0.0005(8) -0.0013(8) -0.0008(8)
C13 0.0704(13) 0.0843(15) 0.0427(10) 0.0088(9) -0.0024(9) 0.0042(11)
C14 0.0725(14) 0.1068(18) 0.0464(10) 0.0002(11) -0.0187(10) 0.0008(13)
C15 0.0586(12) 0.0831(14) 0.0597(12) -0.0095(11) -0.0201(10) -0.0052(11)
C16 0.0442(9) 0.0504(10) 0.0536(10) -0.0047(8) -0.0097(8) 0.0016(8)
C17 0.0471(10) 0.0594(11) 0.0690(12) -0.0007(9) -0.0131(9) -0.0151(9)
C18 0.0384(9) 0.0614(11) 0.0564(10) 0.0074(8) -0.0013(8) -0.0071(8)
C19 0.1009(16) 0.0393(10) 0.0742(13) -0.0081(9) 0.0016(12) -0.0090(10)
C20 0.0573(11) 0.0788(13) 0.0483(10) -0.0012(9) 0.0151(9) -0.0070(10)
C21 0.0508(10) 0.0417(9) 0.0413(8) 0.0041(7) -0.0049(7) -0.0040(7)
C22 0.0805(16) 0.0466(11) 0.0888(16) 0.0088(11) -0.0300(13) -0.0036(11)
F1 0.114(2) 0.0527(16) 0.082(3) 0.013(2) -0.026(2) 0.0176(14)
F2 0.171(3) 0.0583(15) 0.0693(16) -0.0175(11) -0.0212(18) 0.0360(19)
F3 0.092(2) 0.0579(15) 0.204(5) 0.003(3) 0.018(4) -0.0228(14)
F1' 0.098(4) 0.055(3) 0.103(7) 0.001(6) -0.025(5) 0.029(3)
F2' 0.140(4) 0.0409(17) 0.111(4) -0.008(2) -0.062(3) 0.001(3)
F3' 0.129(4) 0.083(4) 0.119(4) 0.058(3) -0.020(4) -0.033(3)

loop_
_atom_type_symbol
_atom_type_description
_atom_type_scat_dispersion_real
_atom_type_scat_dispersion_imag
_atom_type_scat_source
C C 0.0033 0.0016 'International Tables Vol C Tables 4.2.6.8 and 6.1.1.4'
H H 0.0000 0.0000 'International Tables Vol C Tables 4.2.6.8 and 6.1.1.4'
N N 0.0061 0.0033 'International Tables Vol C Tables 4.2.6.8 and 6.1.1.4'
O O 0.0106 0.0060 'International Tables Vol C Tables 4.2.6.8 and 6.1.1.4'
F F 0.0171 0.0103 'International Tables Vol C Tables 4.2.6.8 and 6.1.1.4'

loop_
_geom_angle_atom_site_label_1
_geom_angle_atom_site_label_2
_geom_angle_atom_site_label_3
_geom_angle
C7 N1 C6 126.21(13)
C7 N1 C19 115.56(15)
C6 N1 C19 118.18(15)
C6 C1 C2 117.75(15)
C6 C1 C10 123.62(14)
C2 C1 C10 118.56(14)
C3 C2 C1 121.93(18)
C3 C2 H2 119.0
C1 C2 H2 119.0
C2 C3 C4 119.54(19)
C2 C3 H3 120.2
C4 C3 H3 120.2
C5 C4 C3 120.13(18)
C5 C4 H4 119.9
C3 C4 H4 119.9
C4 C5 C6 120.71(18)
C4 C5 H5 119.6
C6 C5 H5 119.6
C1 C6 C5 119.91(16)
C1 C6 N1 121.09(14)
C5 C6 N1 119.00(15)
O1 C7 N1 119.54(16)
O1 C7 C8 120.30(15)
N1 C7 C8 120.16(13)
C20 C8 C9 112.20(13)
C20 C8 C7 105.70(13)
C9 C8 C7 105.93(12)
C20 C8 C21 107.97(14)
C9 C8 C21 115.01(13)
C7 C8 C21 109.62(13)
C10 C9 C18 118.37(14)
C10 C9 C8 122.04(14)
C18 C9 C8 119.54(13)
C9 C10 C1 122.80(14)
C9 C10 C11 120.21(14)
C1 C10 C11 116.94(13)
C12 C11 C16 118.92(15)
C12 C11 C10 121.93(15)
C16 C11 C10 119.09(15)
C13 C12 C11 120.78(18)
C13 C12 H12 119.6
C11 C12 H12 119.6
C14 C13 C12 120.04(19)
C14 C13 H13 120.0
C12 C13 H13 120.0
C13 C14 C15 120.10(19)
C13 C14 H14 120.0
C15 C14 H14 120.0
C14 C15 C16 120.96(19)
C14 C15 H15 119.5
C16 C15 H15 119.5
C15 C16 C11 119.18(17)
C15 C16 C17 123.98(17)
C11 C16 C17 116.84(15)
C16 C17 C18 111.32(15)
C16 C17 H17A 109.4
C18 C17 H17A 109.4
C16 C17 H17B 109.4
C18 C17 H17B 109.4
H17A C17 H17B 108.0
C17 C18 C9 111.04(14)
C17 C18 H18A 109.4
C9 C18 H18A 109.4
C17 C18 H18B 109.4
C9 C18 H18B 109.4
H18A C18 H18B 108.0
N1 C19 H19A 109.5
N1 C19 H19B 109.5
H19A C19 H19B 109.5
N1 C19 H19C 109.5
H19A C19 H19C 109.5
H19B C19 H19C 109.5
C8 C20 H20A 109.5
C8 C20 H20B 109.5
H20A C20 H20B 109.5
C8 C20 H20C 109.5
H20A C20 H20C 109.5
H20B C20 H20C 109.5
C22 C21 C8 118.08(15)
C22 C21 H21A 107.8
C8 C21 H21A 107.8
C22 C21 H21B 107.8
C8 C21 H21B 107.8
H21A C21 H21B 107.1
F2' C22 F1' 115.1(9)
F3 C22 F1 106.5(5)
F3 C22 F2 105.7(3)
F1 C22 F2 101.3(3)
F3 C22 C21 121.1(3)
F2' C22 C21 119.1(2)
F1' C22 C21 115.4(10)
F1 C22 C21 111.4(4)
F2 C22 C21 108.9(2)
F2' C22 F3' 93.6(4)
F1' C22 F3' 106.8(8)
C21 C22 F3' 102.3(3)

loop_
_geom_bond_atom_site_label_1
_geom_bond_atom_site_label_2
_geom_bond_distance
N1 C7 1.365(2)
N1 C6 1.415(2)
N1 C19 1.472(2)
O1 C7 1.2135(19)
C1 C6 1.393(2)
C1 C2 1.400(2)
C1 C10 1.477(2)
C2 C3 1.368(3)
C2 H2 0.9300
C3 C4 1.381(3)
C3 H3 0.9300
C4 C5 1.367(3)
C4 H4 0.9300
C5 C6 1.396(2)
C5 H5 0.9300
C7 C8 1.550(2)
C8 C20 1.537(2)
C8 C9 1.539(2)
C8 C21 1.550(2)
C9 C10 1.348(2)
C9 C18 1.510(2)
C10 C11 1.484(2)
C11 C12 1.393(2)
C11 C16 1.397(2)
C12 C13 1.383(3)
C12 H12 0.9300
C13 C14 1.368(3)
C13 H13 0.9300
C14 C15 1.375(3)
C14 H14 0.9300
C15 C16 1.391(3)
C15 H15 0.9300
C16 C17 1.487(3)
C17 C18 1.506(3)
C17 H17A 0.9700
C17 H17B 0.9700
C18 H18A 0.9700
C18 H18B 0.9700
C19 H19A 0.9600
C19 H19B 0.9600
C19 H19C 0.9600
C20 H20A 0.9600
C20 H20B 0.9600
C20 H20C 0.9600
C21 C22 1.477(3)
C21 H21A 0.9700
C21 H21B 0.9700
C22 F3 1.230(4)
C22 F2' 1.259(4)
C22 F1' 1.292(14)
C22 F1 1.329(7)
C22 F2 1.411(4)
C22 F3' 1.540(7)

loop_
_geom_hbond_atom_site_label_D
_geom_hbond_atom_site_label_H
_geom_hbond_atom_site_label_A
_geom_hbond_distance_DH
_geom_hbond_distance_HA
_geom_hbond_distance_DA
_geom_hbond_angle_DHA
_geom_hbond_site_symmetry_A
C19 H19C F2' 0.96 2.62 3.326(5) 130.3 1_545
C19 H19C F2' 0.96 2.62 3.326(5) 130.3 1_545
C19 H19C F2' 0.96 2.62 3.326(5) 130.3 1_545

loop_
_geom_torsion_atom_site_label_1
_geom_torsion_atom_site_label_2
_geom_torsion_atom_site_label_3
_geom_torsion_atom_site_label_4
_geom_torsion
C6 C1 C2 C3 1.0(3)
C10 C1 C2 C3 178.19(18)
C1 C2 C3 C4 0.3(3)
C2 C3 C4 C5 -1.0(3)
C3 C4 C5 C6 0.3(3)
C2 C1 C6 C5 -1.7(2)
C10 C1 C6 C5 -178.67(15)
C2 C1 C6 N1 178.35(15)
C10 C1 C6 N1 1.3(2)
C4 C5 C6 C1 1.0(3)
C4 C5 C6 N1 -178.97(17)
C7 N1 C6 C1 -44.2(2)
C19 N1 C6 C1 138.50(17)
C7 N1 C6 C5 135.82(17)
C19 N1 C6 C5 -41.5(2)
C6 N1 C7 O1 179.19(16)
C19 N1 C7 O1 -3.4(2)
C6 N1 C7 C8 -0.4(2)
C19 N1 C7 C8 177.01(15)
O1 C7 C8 C20 6.3(2)
N1 C7 C8 C20 -174.18(14)
O1 C7 C8 C9 -112.96(16)
N1 C7 C8 C9 66.59(17)
O1 C7 C8 C21 122.40(16)
N1 C7 C8 C21 -58.06(18)
C20 C8 C9 C10 -172.93(15)
C7 C8 C9 C10 -58.07(18)
C21 C8 C9 C10 63.16(19)
C20 C8 C9 C18 4.4(2)
C7 C8 C9 C18 119.23(15)
C21 C8 C9 C18 -119.54(16)
C18 C9 C10 C1 171.17(15)
C8 C9 C10 C1 -11.5(2)
C18 C9 C10 C11 -6.1(2)
C8 C9 C10 C11 171.20(13)
C6 C1 C10 C9 48.5(2)
C2 C1 C10 C9 -128.49(17)
C6 C1 C10 C11 -134.13(16)
C2 C1 C10 C11 48.9(2)
C9 C10 C11 C12 -154.49(16)
C1 C10 C11 C12 28.0(2)
C9 C10 C11 C16 22.7(2)
C1 C10 C11 C16 -154.75(15)
C16 C11 C12 C13 1.2(3)
C10 C11 C12 C13 178.41(16)
C11 C12 C13 C14 -0.1(3)
C12 C13 C14 C15 -0.5(3)
C13 C14 C15 C16 -0.1(4)
C14 C15 C16 C11 1.2(3)
C14 C15 C16 C17 -179.9(2)
C12 C11 C16 C15 -1.7(3)
C10 C11 C16 C15 -178.99(16)
C12 C11 C16 C17 179.24(16)
C10 C11 C16 C17 2.0(2)
C15 C16 C17 C18 141.44(18)
C11 C16 C17 C18 -39.6(2)
C16 C17 C18 C9 53.8(2)
C10 C9 C18 C17 -31.7(2)
C8 C9 C18 C17 150.89(15)
C20 C8 C21 C22 -71.8(2)
C9 C8 C21 C22 54.3(2)
C7 C8 C21 C22 173.50(16)
C8 C21 C22 F3 47.6(4)
C8 C21 C22 F2' -22.9(5)
C8 C21 C22 F1' -166.1(7)
C8 C21 C22 F1 174.0(3)
C8 C21 C22 F2 -75.1(3)
C8 C21 C22 F3' 78.3(3)
